data_4307087
loop_
_publ_author_name
'Eric C. Brown'
'Itsik Bar-Nahum'
'John T. York'
'Nermeen W. Aboelella'
'William B. Tolman'

_publ_section_title
;
Ligand Structural Effects on Cu2S2 Bonding and Reactivity in Side-On
Disulfido-Bridged Dicopper Complexes
;
_journal_name_full 'Inorganic Chemistry'
_journal_page_first 486
_journal_page_last 496
_journal_paper_doi 10.1021/ic061589r
_journal_volume 46
_journal_year 2007
_chemical_absolute_configuration ad
_chemical_formula_moiety 'C84 H100 Cu4 N8 S4'
_chemical_formula_sum 'C84 H100 Cu4 N8 S4'
_chemical_formula_weight 1604.12
_chemical_name_common 05308s
_chemical_name_systematic
; 
 ? 
;
_space_group_IT_number 79
_symmetry_cell_setting tetragonal
_symmetry_space_group_name_Hall 'I 4'
_symmetry_space_group_name_H-M 'I 4'
_atom_sites_solution_hydrogens geom
_atom_sites_solution_primary direct
_atom_sites_solution_secondary difmap
_audit_creation_method SHELXL-97
_cell_angle_alpha 90.00
_cell_angle_beta 90.00
_cell_angle_gamma 90.00
_cell_formula_units_Z 2
_cell_length_a 25.048(4)
_cell_length_b 25.048(4)
_cell_length_c 8.611(3)
_cell_measurement_reflns_used 3626
_cell_measurement_temperature 173(2)
_cell_volume 5403(2)
_computing_cell_refinement 'SAINT, Bruker'
_computing_data_collection 'SMART, Bruker'
_computing_data_reduction 'SAINT, Bruker'
_computing_molecular_graphics 'SHELXTL, Bruker'
_computing_structure_refinement 'SHELXL-97 (Sheldrick, 1997)'
_computing_structure_solution 'SHELXS-97 (Sheldrick, 1990)'
_diffrn_ambient_temperature 173(2)
_diffrn_measured_fraction_theta_full 1.000
_diffrn_measured_fraction_theta_max 1.000
_diffrn_measurement_device_type 'Siemens SMART Platform CCD'
_diffrn_measurement_method 'area detector, omega scans'
_diffrn_radiation_monochromator graphite
_diffrn_radiation_source 'normal-focus sealed tube'
_diffrn_radiation_type MoK\a
_diffrn_radiation_wavelength 0.71073
_diffrn_reflns_av_R_equivalents 0.0650
_diffrn_reflns_av_sigmaI/netI 0.0542
_diffrn_reflns_limit_h_max 29
_diffrn_reflns_limit_h_min -29
_diffrn_reflns_limit_k_max 29
_diffrn_reflns_limit_k_min -29
_diffrn_reflns_limit_l_max 10
_diffrn_reflns_limit_l_min -10
_diffrn_reflns_number 25405
_diffrn_reflns_theta_full 25.06
_diffrn_reflns_theta_max 25.06
_diffrn_reflns_theta_min 1.63
_exptl_absorpt_coefficient_mu 0.890
_exptl_absorpt_correction_T_max 0.8421
_exptl_absorpt_correction_T_min 0.6646
_exptl_absorpt_correction_type multi-scan
_exptl_absorpt_process_details 'SADABS, R. Blessing, 1995'
_exptl_crystal_colour yellow
_exptl_crystal_density_diffrn 0.986
_exptl_crystal_density_method 'not measured'
_exptl_crystal_description rod
_exptl_crystal_F_000 1680
_exptl_crystal_size_max 0.50
_exptl_crystal_size_mid 0.20
_exptl_crystal_size_min 0.20
_refine_diff_density_max 0.887
_refine_diff_density_min -0.594
_refine_diff_density_rms 0.072
_refine_ls_abs_structure_details 'Flack H D (1983), 2230 Friedel pairs Acta Cryst. A39, 876-881'
_refine_ls_abs_structure_Flack 0.04(2)
_refine_ls_extinction_method none
_refine_ls_goodness_of_fit_ref 1.074
_refine_ls_hydrogen_treatment riding
_refine_ls_matrix_type full
_refine_ls_number_parameters 232
_refine_ls_number_reflns 4813
_refine_ls_number_restraints 1
_refine_ls_restrained_S_all 1.074
_refine_ls_R_factor_all 0.0730
_refine_ls_R_factor_gt 0.0570
_refine_ls_shift/su_max 0.001
_refine_ls_shift/su_mean 0.000
_refine_ls_structure_factor_coef Fsqd
_refine_ls_weighting_details 'calc w=1/[\s^2^(Fo^2^)+(0.0656P)^2^+10.0420P] where P=(Fo^2^+2Fc^2^)/3'
_refine_ls_weighting_scheme calc
_refine_ls_wR_factor_gt 0.1272
_refine_ls_wR_factor_ref 0.1326
_reflns_number_gt 3933
_reflns_number_total 4813
_reflns_threshold_expression >2sigma(I)
_cod_data_source_file ic061589rsi20060822_025941_8.cif
_cod_data_source_block 05308s
_cod_database_code 4307087

loop_
_symmetry_equiv_pos_as_xyz
'x, y, z'
'-x, -y, z'
'-y, x, z'
'y, -x, z'
'x+1/2, y+1/2, z+1/2'
'-x+1/2, -y+1/2, z+1/2'
'-y+1/2, x+1/2, z+1/2'
'y+1/2, -x+1/2, z+1/2'

loop_
_atom_site_label
_atom_site_type_symbol
_atom_site_fract_x
_atom_site_fract_y
_atom_site_fract_z
_atom_site_U_iso_or_equiv
_atom_site_adp_type
_atom_site_occupancy
_atom_site_symmetry_multiplicity
_atom_site_calc_flag
_atom_site_refinement_flags
_atom_site_disorder_assembly
_atom_site_disorder_group
Cu1 Cu 0.49143(2) 0.59552(2) 0.32982(9) 0.03118(16) Uani 1 1 d . . .
S1 S 0.40963(5) 0.57300(5) 0.40848(14) 0.0291(3) Uani 1 1 d . . .
N1 N 0.45658(17) 0.63999(16) 0.1560(5) 0.0305(9) Uani 1 1 d . . .
C21 C 0.3484(2) 0.7476(2) 0.4740(6) 0.0403(13) Uani 1 1 d . . .
C9 C 0.50088(19) 0.6432(2) -0.0985(6) 0.0335(11) Uani 1 1 d . . .
C13 C 0.5122(2) 0.7151(2) 0.0891(6) 0.0361(12) Uani 1 1 d . . .
C20 C 0.48999(19) 0.6676(2) 0.0448(6) 0.0296(11) Uani 1 1 d . . .
C18 C 0.4064(2) 0.6434(2) 0.1521(6) 0.0328(12) Uani 1 1 d . . .
C19 C 0.3762(2) 0.6738(2) 0.0278(6) 0.0398(13) Uani 1 1 d . . .
H19A H 0.4009 0.6972 -0.0283 0.060 Uiso 1 1 calc R . .
H19B H 0.3481 0.6953 0.0763 0.060 Uiso 1 1 calc R . .
H19C H 0.3601 0.6484 -0.0451 0.060 Uiso 1 1 calc R . .
N2 N 0.36693(17) 0.70643(17) 0.3737(4) 0.0354(11) Uani 1 1 d . . .
C17 C 0.37293(19) 0.61791(19) 0.2761(6) 0.0299(11) Uani 1 1 d . . .
H17A H 0.3439 0.5969 0.2246 0.036 Uiso 1 1 calc R . .
C14 C 0.4999(3) 0.7392(3) 0.2434(7) 0.0550(17) Uani 1 1 d . . .
H14A H 0.5120 0.7764 0.2451 0.083 Uiso 1 1 calc R . .
H14B H 0.5183 0.7190 0.3251 0.083 Uiso 1 1 calc R . .
H14C H 0.4613 0.7380 0.2616 0.083 Uiso 1 1 calc R . .
C11 C 0.5590(2) 0.7177(2) -0.1559(8) 0.0467(14) Uani 1 1 d . . .
H11A H 0.5831 0.7351 -0.2246 0.056 Uiso 1 1 calc R . .
C16 C 0.3473(2) 0.6600(2) 0.3774(5) 0.0361(13) Uani 1 1 d . . .
C10 C 0.5367(2) 0.6694(2) -0.1958(6) 0.0410(14) Uani 1 1 d . . .
H10A H 0.5460 0.6535 -0.2923 0.049 Uiso 1 1 calc R . .
C6 C 0.3790(2) 0.7575(2) 0.6098(6) 0.0469(15) Uani 1 1 d . . .
C8 C 0.4744(2) 0.5922(2) -0.1459(7) 0.0434(15) Uani 1 1 d . . .
H8A H 0.4894 0.5801 -0.2450 0.065 Uiso 1 1 calc R . .
H8B H 0.4360 0.5982 -0.1576 0.065 Uiso 1 1 calc R . .
H8C H 0.4806 0.5649 -0.0662 0.065 Uiso 1 1 calc R . .
C15 C 0.3032(3) 0.6418(3) 0.4803(8) 0.0534(17) Uani 1 1 d . . .
H15A H 0.2827 0.6728 0.5158 0.080 Uiso 0.50 1 calc PR . .
H15B H 0.3182 0.6231 0.5702 0.080 Uiso 0.50 1 calc PR . .
H15C H 0.2797 0.6176 0.4226 0.080 Uiso 0.50 1 calc PR . .
H15D H 0.3044 0.6029 0.4899 0.080 Uiso 0.50 1 calc PR . .
H15E H 0.2689 0.6526 0.4355 0.080 Uiso 0.50 1 calc PR . .
H15F H 0.3073 0.6581 0.5831 0.080 Uiso 0.50 1 calc PR . .
C12 C 0.5461(2) 0.7408(2) -0.0142(7) 0.0438(14) Uani 1 1 d . . .
H12A H 0.5606 0.7747 0.0123 0.053 Uiso 1 1 calc R . .
C5 C 0.3652(3) 0.8007(3) 0.7003(8) 0.0581(17) Uani 1 1 d . . .
H5A H 0.3854 0.8086 0.7908 0.070 Uiso 1 1 calc R . .
C2 C 0.3051(3) 0.7798(3) 0.4363(8) 0.0551(17) Uani 1 1 d . . .
C7 C 0.4258(3) 0.7242(3) 0.6470(7) 0.0570(17) Uani 1 1 d . . .
H7A H 0.4146 0.6869 0.6596 0.085 Uiso 1 1 calc R . .
H7B H 0.4421 0.7368 0.7437 0.085 Uiso 1 1 calc R . .
H7C H 0.4519 0.7266 0.5624 0.085 Uiso 1 1 calc R . .
C4 C 0.3223(4) 0.8329(3) 0.6612(10) 0.077(2) Uani 1 1 d . . .
H4A H 0.3137 0.8628 0.7240 0.092 Uiso 1 1 calc R . .
C3 C 0.2920(3) 0.8216(3) 0.5312(10) 0.065(2) Uani 1 1 d . . .
H3A H 0.2617 0.8430 0.5076 0.078 Uiso 1 1 calc R . .
C1 C 0.2735(3) 0.7688(3) 0.2909(8) 0.070(2) Uani 1 1 d . . .
H1A H 0.2439 0.7942 0.2834 0.105 Uiso 1 1 calc R . .
H1B H 0.2594 0.7323 0.2947 0.105 Uiso 1 1 calc R . .
H1C H 0.2967 0.7726 0.2000 0.105 Uiso 1 1 calc R . .

loop_
_atom_site_aniso_label
_atom_site_aniso_U_11
_atom_site_aniso_U_22
_atom_site_aniso_U_33
_atom_site_aniso_U_23
_atom_site_aniso_U_13
_atom_site_aniso_U_12
Cu1 0.0344(3) 0.0377(3) 0.0214(3) -0.0013(3) -0.0001(4) 0.0010(3)
S1 0.0374(7) 0.0298(6) 0.0202(5) 0.0033(5) -0.0004(6) -0.0026(5)
N1 0.034(3) 0.037(2) 0.020(2) 0.0030(19) 0.0031(18) -0.0050(19)
C21 0.048(3) 0.033(3) 0.039(3) 0.002(3) 0.001(3) 0.011(3)
C9 0.031(3) 0.042(3) 0.028(2) 0.006(2) 0.001(2) -0.001(2)
C13 0.032(3) 0.046(3) 0.031(3) 0.002(3) 0.004(2) -0.003(2)
C20 0.025(3) 0.041(3) 0.023(3) 0.010(2) -0.001(2) 0.002(2)
C18 0.037(3) 0.041(3) 0.021(2) 0.000(2) -0.004(2) -0.004(2)
C19 0.040(3) 0.053(3) 0.027(3) 0.011(3) -0.003(2) 0.007(3)
N2 0.041(2) 0.040(2) 0.026(3) 0.0026(17) -0.0013(17) 0.006(2)
C17 0.026(3) 0.037(3) 0.027(3) 0.005(2) -0.0034(19) -0.008(2)
C14 0.076(4) 0.059(4) 0.030(3) -0.011(3) 0.011(3) -0.019(3)
C11 0.046(3) 0.057(3) 0.037(3) 0.010(3) 0.007(3) -0.010(2)
C16 0.045(3) 0.041(3) 0.023(3) 0.007(2) 0.001(2) 0.012(2)
C10 0.046(3) 0.055(3) 0.022(3) 0.003(2) 0.009(2) 0.005(3)
C6 0.058(4) 0.054(4) 0.029(3) 0.005(3) 0.005(3) 0.004(3)
C8 0.052(3) 0.046(3) 0.032(4) -0.007(3) 0.000(3) 0.003(2)
C15 0.057(4) 0.052(4) 0.051(4) 0.018(3) 0.021(3) 0.011(3)
C12 0.044(3) 0.046(3) 0.042(3) -0.002(3) 0.006(3) -0.020(3)
C5 0.074(5) 0.055(4) 0.045(4) -0.010(3) 0.001(3) 0.003(4)
C2 0.054(4) 0.051(4) 0.061(4) 0.006(3) -0.004(3) 0.007(3)
C7 0.072(5) 0.070(4) 0.029(3) 0.004(3) -0.003(3) 0.013(4)
C4 0.101(6) 0.056(5) 0.072(5) -0.017(4) 0.016(5) 0.012(4)
C3 0.057(4) 0.038(4) 0.100(6) -0.002(4) 0.003(4) 0.019(3)
C1 0.074(5) 0.067(4) 0.070(6) 0.001(4) -0.030(4) 0.021(4)

loop_
_atom_type_symbol
_atom_type_description
_atom_type_scat_dispersion_real
_atom_type_scat_dispersion_imag
_atom_type_scat_source
C C 0.0033 0.0016 'International Tables Vol C Tables 4.2.6.8 and 6.1.1.4'
H H 0.0000 0.0000 'International Tables Vol C Tables 4.2.6.8 and 6.1.1.4'
N N 0.0061 0.0033 'International Tables Vol C Tables 4.2.6.8 and 6.1.1.4'
S S 0.1246 0.1234 'International Tables Vol C Tables 4.2.6.8 and 6.1.1.4'
Cu Cu 0.3201 1.2651 'International Tables Vol C Tables 4.2.6.8 and 6.1.1.4'

loop_
_geom_angle_atom_site_label_1
_geom_angle_atom_site_label_2
_geom_angle_atom_site_label_3
_geom_angle
_geom_angle_site_symmetry_1
_geom_angle_site_symmetry_3
_geom_angle_publ_flag
N1 Cu1 S1 131.46(12) . 4_565 ?
N1 Cu1 S1 88.17(12) . . ?
S1 Cu1 S1 139.46(7) 4_565 . ?
C17 S1 Cu1 110.70(17) . 3_655 ?
C17 S1 Cu1 96.65(16) . . ?
Cu1 S1 Cu1 101.48(6) 3_655 . ?
C18 N1 C20 121.8(4) . . ?
C18 N1 Cu1 118.6(3) . . ?
C20 N1 Cu1 119.6(3) . . ?
C2 C21 C6 120.8(5) . . ?
C2 C21 N2 122.2(5) . . ?
C6 C21 N2 116.8(5) . . ?
C10 C9 C20 116.7(5) . . ?
C10 C9 C8 121.6(5) . . ?
C20 C9 C8 121.7(5) . . ?
C20 C13 C12 118.3(5) . . ?
C20 C13 C14 121.1(5) . . ?
C12 C13 C14 120.6(5) . . ?
C13 C20 C9 123.0(5) . . ?
C13 C20 N1 117.8(4) . . ?
C9 C20 N1 119.1(4) . . ?
N1 C18 C17 120.6(4) . . ?
N1 C18 C19 123.5(5) . . ?
C17 C18 C19 115.9(4) . . ?
C18 C19 H19A 109.5 . . ?
C18 C19 H19B 109.5 . . ?
H19A C19 H19B 109.5 . . ?
C18 C19 H19C 109.5 . . ?
H19A C19 H19C 109.5 . . ?
H19B C19 H19C 109.5 . . ?
C16 N2 C21 121.6(5) . . ?
C18 C17 C16 110.5(4) . . ?
C18 C17 S1 114.9(3) . . ?
C16 C17 S1 106.2(3) . . ?
C18 C17 H17A 108.3 . . ?
C16 C17 H17A 108.3 . . ?
S1 C17 H17A 108.3 . . ?
C13 C14 H14A 109.5 . . ?
C13 C14 H14B 109.5 . . ?
H14A C14 H14B 109.5 . . ?
C13 C14 H14C 109.5 . . ?
H14A C14 H14C 109.5 . . ?
H14B C14 H14C 109.5 . . ?
C10 C11 C12 119.4(5) . . ?
C10 C11 H11A 120.3 . . ?
C12 C11 H11A 120.3 . . ?
N2 C16 C15 125.9(5) . . ?
N2 C16 C17 117.6(5) . . ?
C15 C16 C17 116.5(5) . . ?
C11 C10 C9 121.7(5) . . ?
C11 C10 H10A 119.1 . . ?
C9 C10 H10A 119.1 . . ?
C5 C6 C21 117.9(6) . . ?
C5 C6 C7 121.4(6) . . ?
C21 C6 C7 120.7(5) . . ?
C9 C8 H8A 109.5 . . ?
C9 C8 H8B 109.5 . . ?
H8A C8 H8B 109.5 . . ?
C9 C8 H8C 109.5 . . ?
H8A C8 H8C 109.5 . . ?
H8B C8 H8C 109.5 . . ?
C16 C15 H15A 109.5 . . ?
C16 C15 H15B 109.5 . . ?
H15A C15 H15B 109.5 . . ?
C16 C15 H15C 109.5 . . ?
H15A C15 H15C 109.5 . . ?
H15B C15 H15C 109.5 . . ?
C16 C15 H15D 109.5 . . ?
H15A C15 H15D 141.1 . . ?
H15B C15 H15D 56.3 . . ?
H15C C15 H15D 56.3 . . ?
C16 C15 H15E 109.5 . . ?
H15A C15 H15E 56.3 . . ?
H15B C15 H15E 141.1 . . ?
H15C C15 H15E 56.3 . . ?
H15D C15 H15E 109.5 . . ?
C16 C15 H15F 109.5 . . ?
H15A C15 H15F 56.3 . . ?
H15B C15 H15F 56.3 . . ?
H15C C15 H15F 141.1 . . ?
H15D C15 H15F 109.5 . . ?
H15E C15 H15F 109.5 . . ?
C13 C12 C11 120.8(5) . . ?
C13 C12 H12A 119.6 . . ?
C11 C12 H12A 119.6 . . ?
C6 C5 C4 120.9(7) . . ?
C6 C5 H5A 119.5 . . ?
C4 C5 H5A 119.5 . . ?
C3 C2 C21 119.5(6) . . ?
C3 C2 C1 120.7(6) . . ?
C21 C2 C1 119.8(6) . . ?
C6 C7 H7A 109.5 . . ?
C6 C7 H7B 109.5 . . ?
H7A C7 H7B 109.5 . . ?
C6 C7 H7C 109.5 . . ?
H7A C7 H7C 109.5 . . ?
H7B C7 H7C 109.5 . . ?
C3 C4 C5 120.3(7) . . ?
C3 C4 H4A 119.8 . . ?
C5 C4 H4A 119.8 . . ?
C2 C3 C4 120.5(6) . . ?
C2 C3 H3A 119.7 . . ?
C4 C3 H3A 119.7 . . ?
C2 C1 H1A 109.5 . . ?
C2 C1 H1B 109.5 . . ?
H1A C1 H1B 109.5 . . ?
C2 C1 H1C 109.5 . . ?
H1A C1 H1C 109.5 . . ?
H1B C1 H1C 109.5 . . ?

loop_
_geom_bond_atom_site_label_1
_geom_bond_atom_site_label_2
_geom_bond_distance
_geom_bond_site_symmetry_2
_geom_bond_publ_flag
Cu1 N1 2.060(4) . ?
Cu1 S1 2.1563(13) 4_565 ?
Cu1 S1 2.2307(14) . ?
S1 C17 1.847(5) . ?
S1 Cu1 2.1563(13) 3_655 ?
N1 C18 1.260(7) . ?
N1 C20 1.447(6) . ?
C21 C2 1.390(8) . ?
C21 C6 1.419(8) . ?
C21 N2 1.423(7) . ?
C9 C10 1.394(7) . ?
C9 C20 1.404(7) . ?
C9 C8 1.495(7) . ?
C13 C20 1.369(7) . ?
C13 C12 1.388(7) . ?
C13 C14 1.492(8) . ?
C18 C17 1.501(7) . ?
C18 C19 1.515(7) . ?
C19 H19A 0.9800 . ?
C19 H19B 0.9800 . ?
C19 H19C 0.9800 . ?
N2 C16 1.263(7) . ?
C17 C16 1.511(7) . ?
C17 H17A 1.0000 . ?
C14 H14A 0.9800 . ?
C14 H14B 0.9800 . ?
C14 H14C 0.9800 . ?
C11 C10 1.377(8) . ?
C11 C12 1.388(9) . ?
C11 H11A 0.9500 . ?
C16 C15 1.487(7) . ?
C10 H10A 0.9500 . ?
C6 C5 1.379(8) . ?
C6 C7 1.475(8) . ?
C8 H8A 0.9800 . ?
C8 H8B 0.9800 . ?
C8 H8C 0.9800 . ?
C15 H15A 0.9800 . ?
C15 H15B 0.9800 . ?
C15 H15C 0.9800 . ?
C15 H15D 0.9800 . ?
C15 H15E 0.9800 . ?
C15 H15F 0.9800 . ?
C12 H12A 0.9500 . ?
C5 C4 1.383(10) . ?
C5 H5A 0.9500 . ?
C2 C3 1.368(9) . ?
C2 C1 1.506(9) . ?
C7 H7A 0.9800 . ?
C7 H7B 0.9800 . ?
C7 H7C 0.9800 . ?
C4 C3 1.383(11) . ?
C4 H4A 0.9500 . ?
C3 H3A 0.9500 . ?
C1 H1A 0.9800 . ?
C1 H1B 0.9800 . ?
C1 H1C 0.9800 . ?

loop_
_geom_torsion_atom_site_label_1
_geom_torsion_atom_site_label_2
_geom_torsion_atom_site_label_3
_geom_torsion_atom_site_label_4
_geom_torsion
_geom_torsion_site_symmetry_1
_geom_torsion_site_symmetry_2
_geom_torsion_site_symmetry_3
_geom_torsion_site_symmetry_4
_geom_torsion_publ_flag
N1 Cu1 S1 C17 -7.1(2) . . . . ?
S1 Cu1 S1 C17 161.98(17) 4_565 . . . ?
N1 Cu1 S1 Cu1 105.71(12) . . . 3_655 ?
S1 Cu1 S1 Cu1 -85.26(10) 4_565 . . 3_655 ?
S1 Cu1 N1 C18 -166.7(3) 4_565 . . . ?
S1 Cu1 N1 C18 3.8(4) . . . . ?
S1 Cu1 N1 C20 11.5(4) 4_565 . . . ?
S1 Cu1 N1 C20 -178.0(3) . . . . ?
C12 C13 C20 C9 1.5(8) . . . . ?
C14 C13 C20 C9 -179.3(5) . . . . ?
C12 C13 C20 N1 177.4(5) . . . . ?
C14 C13 C20 N1 -3.4(8) . . . . ?
C10 C9 C20 C13 0.9(7) . . . . ?
C8 C9 C20 C13 -177.7(5) . . . . ?
C10 C9 C20 N1 -174.9(4) . . . . ?
C8 C9 C20 N1 6.4(7) . . . . ?
C18 N1 C20 C13 98.2(6) . . . . ?
Cu1 N1 C20 C13 -79.9(5) . . . . ?
C18 N1 C20 C9 -85.7(6) . . . . ?
Cu1 N1 C20 C9 96.1(5) . . . . ?
C20 N1 C18 C17 -175.2(4) . . . . ?
Cu1 N1 C18 C17 3.0(6) . . . . ?
C20 N1 C18 C19 3.4(8) . . . . ?
Cu1 N1 C18 C19 -178.4(4) . . . . ?
C2 C21 N2 C16 -86.7(7) . . . . ?
C6 C21 N2 C16 98.6(6) . . . . ?
N1 C18 C17 C16 110.1(5) . . . . ?
C19 C18 C17 C16 -68.6(5) . . . . ?
N1 C18 C17 S1 -10.1(6) . . . . ?
C19 C18 C17 S1 171.2(4) . . . . ?
Cu1 S1 C17 C18 -94.4(4) 3_655 . . . ?
Cu1 S1 C17 C18 10.6(4) . . . . ?
Cu1 S1 C17 C16 143.1(3) 3_655 . . . ?
Cu1 S1 C17 C16 -111.9(3) . . . . ?
C21 N2 C16 C15 1.0(8) . . . . ?
C21 N2 C16 C17 -174.8(4) . . . . ?
C18 C17 C16 N2 -17.9(6) . . . . ?
S1 C17 C16 N2 107.3(4) . . . . ?
C18 C17 C16 C15 165.8(5) . . . . ?
S1 C17 C16 C15 -68.9(5) . . . . ?
C12 C11 C10 C9 0.8(8) . . . . ?
C20 C9 C10 C11 -2.1(8) . . . . ?
C8 C9 C10 C11 176.6(5) . . . . ?
C2 C21 C6 C5 -1.6(9) . . . . ?
N2 C21 C6 C5 173.2(5) . . . . ?
C2 C21 C6 C7 -178.2(6) . . . . ?
N2 C21 C6 C7 -3.4(8) . . . . ?
C20 C13 C12 C11 -2.9(9) . . . . ?
C14 C13 C12 C11 177.9(6) . . . . ?
C10 C11 C12 C13 1.8(9) . . . . ?
C21 C6 C5 C4 1.1(10) . . . . ?
C7 C6 C5 C4 177.6(7) . . . . ?
C6 C21 C2 C3 0.1(10) . . . . ?
N2 C21 C2 C3 -174.5(6) . . . . ?
C6 C21 C2 C1 179.5(6) . . . . ?
N2 C21 C2 C1 5.0(9) . . . . ?
C6 C5 C4 C3 0.9(12) . . . . ?
C21 C2 C3 C4 2.0(11) . . . . ?
C1 C2 C3 C4 -177.4(7) . . . . ?
C5 C4 C3 C2 -2.6(12) . . . . ?
